data_7109949
loop_
_publ_author_name
'Jiaqi Zhang'
'Jiayu Jin'
'Lei Zou'
'He Tian'

_publ_section_title
;
 Reversible photo-controllable gels based on bisthienylethene-doped
 lecithin micelles
;
_journal_name_full Chem.Commun.
_journal_page_first 9926
_journal_paper_doi 10.1039/c3cc45805a
_journal_volume 49
_journal_year 2013
_chemical_absolute_configuration ad
_chemical_formula_sum 'C32 H39 N O5 S2'
_chemical_formula_weight 581.76
_chemical_name_systematic
; 
 ? 
;
_space_group_IT_number 29
_symmetry_cell_setting orthorhombic
_symmetry_space_group_name_Hall 'P 2c -2ac'
_symmetry_space_group_name_H-M 'P c a 21'
_atom_sites_solution_hydrogens geom
_atom_sites_solution_primary direct
_atom_sites_solution_secondary difmap
_audit_creation_method SHELXL-97
_cell_angle_alpha 90.00
_cell_angle_beta 90.00
_cell_angle_gamma 90.00
_cell_formula_units_Z 4
_cell_length_a 14.249(3)
_cell_length_b 15.131(3)
_cell_length_c 14.177(3)
_cell_measurement_reflns_used 1488
_cell_measurement_temperature 140(2)
_cell_measurement_theta_max 20.54
_cell_measurement_theta_min 2.43
_cell_volume 3056.6(11)
_computing_cell_refinement 'Bruker SAINT'
_computing_data_collection 'Bruker APEX2'
_computing_data_reduction 'Bruker SAINT'
_computing_molecular_graphics 'Bruker SHELXTL'
_computing_publication_material 'Bruker SHELXTL'
_computing_structure_refinement 'SHELXL-97 (Sheldrick, 2008)'
_computing_structure_solution 'SHELXS-97 (Sheldrick, 2008)'
_diffrn_ambient_temperature 140(2)
_diffrn_measured_fraction_theta_full 0.998
_diffrn_measured_fraction_theta_max 0.998
_diffrn_measurement_device_type 'Bruker APEX-II CCD'
_diffrn_measurement_method '\f and \w scans'
_diffrn_radiation_monochromator graphite
_diffrn_radiation_source 'fine-focus sealed tube'
_diffrn_radiation_type MoK\a
_diffrn_radiation_wavelength 0.71073
_diffrn_reflns_av_R_equivalents 0.1465
_diffrn_reflns_av_sigmaI/netI 0.1586
_diffrn_reflns_limit_h_max 18
_diffrn_reflns_limit_h_min -20
_diffrn_reflns_limit_k_max 19
_diffrn_reflns_limit_k_min -21
_diffrn_reflns_limit_l_max 20
_diffrn_reflns_limit_l_min -19
_diffrn_reflns_number 29544
_diffrn_reflns_theta_full 30.53
_diffrn_reflns_theta_max 30.53
_diffrn_reflns_theta_min 1.35
_exptl_absorpt_coefficient_mu 0.214
_exptl_absorpt_correction_T_max 0.9747
_exptl_absorpt_correction_T_min 0.9584
_exptl_absorpt_correction_type multi-scan
_exptl_absorpt_process_details sadabs
_exptl_crystal_colour green
_exptl_crystal_density_diffrn 1.264
_exptl_crystal_density_method 'not measured'
_exptl_crystal_description block
_exptl_crystal_F_000 1240
_exptl_crystal_size_max 0.20
_exptl_crystal_size_mid 0.16
_exptl_crystal_size_min 0.12
_refine_diff_density_max 0.984
_refine_diff_density_min -0.935
_refine_diff_density_rms 0.072
_refine_ls_abs_structure_details 'Flack H D (1983), Acta Cryst. A39, 876-881'
_refine_ls_abs_structure_Flack 0.03(9)
_refine_ls_extinction_method none
_refine_ls_goodness_of_fit_ref 1.056
_refine_ls_hydrogen_treatment constr
_refine_ls_matrix_type full
_refine_ls_number_parameters 363
_refine_ls_number_reflns 8916
_refine_ls_number_restraints 31
_refine_ls_restrained_S_all 1.074
_refine_ls_R_factor_all 0.1675
_refine_ls_R_factor_gt 0.0711
_refine_ls_shift/su_max 0.002
_refine_ls_shift/su_mean 0.000
_refine_ls_structure_factor_coef Fsqd
_refine_ls_weighting_details 'calc w=1/[\s^2^(Fo^2^)+(0.0336P)^2^+0.0000P] where P=(Fo^2^+2Fc^2^)/3'
_refine_ls_weighting_scheme calc
_refine_ls_wR_factor_gt 0.1147
_refine_ls_wR_factor_ref 0.1402
_reflns_number_gt 4484
_reflns_number_total 8916
_reflns_threshold_expression >2sigma(I)
_cod_data_source_file c3cc45805a.txt
_cod_data_source_block dm12735
_cod_original_cell_volume 3056.6(10)
_cod_original_sg_symbol_H-M Pca2(1)
_cod_database_code 7109949

loop_
_symmetry_equiv_pos_as_xyz
'x, y, z'
'-x, -y, z+1/2'
'-x+1/2, y, z+1/2'
'x+1/2, -y, z'

loop_
_atom_site_label
_atom_site_type_symbol
_atom_site_fract_x
_atom_site_fract_y
_atom_site_fract_z
_atom_site_U_iso_or_equiv
_atom_site_adp_type
_atom_site_occupancy
_atom_site_symmetry_multiplicity
_atom_site_calc_flag
_atom_site_refinement_flags
S1 S 0.28956(7) 0.63272(6) 0.59855(7) 0.0309(2) Uani 1 1 d .
S2 S 0.42459(9) 0.40727(6) 0.89243(8) 0.0352(3) Uani 1 1 d .
N1 N 0.6979(2) 0.0435(2) 0.8493(2) 0.0265(8) Uani 1 1 d .
O1 O 0.2111(2) 0.82371(17) 0.6007(2) 0.0416(7) Uani 1 1 d .
O2 O 0.8745(2) 0.07088(17) 0.7452(2) 0.0322(7) Uani 1 1 d .
O3 O 0.98677(19) -0.00722(18) 0.6066(2) 0.0330(7) Uani 1 1 d .
O4 O 0.8334(2) -0.11697(18) 0.5415(2) 0.0340(7) Uani 1 1 d .
O5 O 0.6721(2) -0.13866(16) 0.67802(19) 0.0314(7) Uani 1 1 d .
C1 C 0.1655(3) 0.7691(3) 0.6426(3) 0.0308(10) Uani 1 1 d .
H1 H 0.1106 0.7887 0.6743 0.037 Uiso 1 1 calc R
C2 C 0.1881(3) 0.6756(2) 0.6483(3) 0.0284(10) Uani 1 1 d .
C3 C 0.1365(3) 0.6099(2) 0.6886(3) 0.0264(9) Uani 1 1 d .
H3 H 0.0782 0.6205 0.7192 0.032 Uiso 1 1 calc R
C4 C 0.1766(3) 0.5252(2) 0.6813(3) 0.0284(10) Uani 1 1 d .
C5 C 0.2594(3) 0.5267(2) 0.6317(3) 0.0303(10) Uani 1 1 d .
C6 C 0.3196(3) 0.4502(2) 0.6015(4) 0.0390(11) Uani 1 1 d .
H6A H 0.3603 0.4325 0.6539 0.059 Uiso 1 1 calc R
H6B H 0.3582 0.4678 0.5475 0.059 Uiso 1 1 calc R
H6C H 0.2794 0.4004 0.5835 0.059 Uiso 1 1 calc R
C7 C 0.1315(3) 0.4463(2) 0.7218(3) 0.0332(10) Uani 1 1 d .
C8 C 0.0290(4) 0.4284(3) 0.7055(4) 0.0554(11) Uani 1 1 d U
H8A H -0.0101 0.4721 0.7395 0.066 Uiso 1 1 calc R
H8B H 0.0139 0.4314 0.6374 0.066 Uiso 1 1 calc R
C9 C 0.0122(4) 0.3392(3) 0.7421(5) 0.0641(10) Uani 1 1 d U
H9A H 0.0070 0.2965 0.6895 0.077 Uiso 1 1 calc R
H9B H -0.0467 0.3376 0.7791 0.077 Uiso 1 1 calc R
C10 C 0.0968(3) 0.3161(3) 0.8054(4) 0.0534(11) Uani 1 1 d U
H10A H 0.0802 0.3210 0.8730 0.064 Uiso 1 1 calc R
H10B H 0.1196 0.2554 0.7926 0.064 Uiso 1 1 calc R
C11 C 0.1699(3) 0.3844(3) 0.7780(3) 0.0322(10) Uani 1 1 d .
C12 C 0.2664(3) 0.3776(3) 0.8145(3) 0.0285(9) Uani 1 1 d .
C13 C 0.3156(3) 0.4448(3) 0.8584(3) 0.0310(10) Uani 1 1 d .
C14 C 0.2864(3) 0.5378(2) 0.8774(3) 0.0419(12) Uani 1 1 d .
H14A H 0.3073 0.5758 0.8255 0.063 Uiso 1 1 calc R
H14B H 0.3149 0.5580 0.9365 0.063 Uiso 1 1 calc R
H14C H 0.2179 0.5407 0.8826 0.063 Uiso 1 1 calc R
C15 C 0.3180(3) 0.2967(2) 0.8097(3) 0.0269(9) Uani 1 1 d .
H15 H 0.2931 0.2443 0.7827 0.032 Uiso 1 1 calc R
C16 C 0.4057(3) 0.3011(2) 0.8472(3) 0.0259(9) Uani 1 1 d .
C17 C 0.4802(3) 0.2348(2) 0.8513(3) 0.0246(9) Uani 1 1 d .
C18 C 0.5677(3) 0.2508(2) 0.8917(3) 0.0278(9) Uani 1 1 d .
H18 H 0.5784 0.3065 0.9208 0.033 Uiso 1 1 calc R
C19 C 0.6392(3) 0.1901(2) 0.8914(3) 0.0255(9) Uani 1 1 d .
H19 H 0.6975 0.2047 0.9199 0.031 Uiso 1 1 calc R
C20 C 0.6273(3) 0.1061(2) 0.8493(3) 0.0225(9) Uani 1 1 d .
C21 C 0.5397(3) 0.0889(2) 0.8077(3) 0.0243(9) Uani 1 1 d .
H21 H 0.5293 0.0338 0.7774 0.029 Uiso 1 1 calc R
C22 C 0.4680(3) 0.1513(2) 0.8099(3) 0.0257(9) Uani 1 1 d .
H22 H 0.4091 0.1370 0.7827 0.031 Uiso 1 1 calc R
C23 C 0.7895(3) 0.0639(3) 0.8884(3) 0.0293(9) Uani 1 1 d .
H23A H 0.8234 0.0079 0.9002 0.035 Uiso 1 1 calc R
H23B H 0.7808 0.0937 0.9500 0.035 Uiso 1 1 calc R
C24 C 0.8498(3) 0.1222(3) 0.8260(3) 0.0302(10) Uani 1 1 d .
H24A H 0.8145 0.1756 0.8068 0.036 Uiso 1 1 calc R
H24B H 0.9069 0.1410 0.8603 0.036 Uiso 1 1 calc R
C25 C 0.9237(3) 0.1209(3) 0.6759(3) 0.0366(11) Uani 1 1 d .
H25A H 0.9874 0.1354 0.6991 0.044 Uiso 1 1 calc R
H25B H 0.8900 0.1769 0.6633 0.044 Uiso 1 1 calc R
C26 C 0.9301(3) 0.0679(3) 0.5881(3) 0.0332(10) Uani 1 1 d .
H26A H 0.8668 0.0491 0.5677 0.040 Uiso 1 1 calc R
H26B H 0.9584 0.1037 0.5370 0.040 Uiso 1 1 calc R
C27 C 0.9927(3) -0.0673(3) 0.5286(3) 0.0392(11) Uani 1 1 d .
H27A H 1.0581 -0.0886 0.5227 0.047 Uiso 1 1 calc R
H27B H 0.9766 -0.0354 0.4698 0.047 Uiso 1 1 calc R
C28 C 0.9286(3) -0.1450(3) 0.5393(3) 0.0370(11) Uani 1 1 d .
H28A H 0.9380 -0.1863 0.4860 0.044 Uiso 1 1 calc R
H28B H 0.9437 -0.1767 0.5985 0.044 Uiso 1 1 calc R
C29 C 0.7695(3) -0.1888(3) 0.5473(3) 0.0370(11) Uani 1 1 d .
H29A H 0.7937 -0.2337 0.5919 0.044 Uiso 1 1 calc R
H29B H 0.7629 -0.2169 0.4845 0.044 Uiso 1 1 calc R
C30 C 0.6757(3) -0.1560(3) 0.5803(3) 0.0376(11) Uani 1 1 d .
H30A H 0.6601 -0.1011 0.5457 0.045 Uiso 1 1 calc R
H30B H 0.6274 -0.2006 0.5646 0.045 Uiso 1 1 calc R
C31 C 0.6982(3) -0.0500(2) 0.7051(3) 0.0248(9) Uani 1 1 d .
H31A H 0.6588 -0.0061 0.6717 0.030 Uiso 1 1 calc R
H31B H 0.7649 -0.0386 0.6896 0.030 Uiso 1 1 calc R
C32 C 0.6827(3) -0.0444(2) 0.8093(3) 0.0278(9) Uani 1 1 d .
H32A H 0.6175 -0.0630 0.8233 0.033 Uiso 1 1 calc R
H32B H 0.7254 -0.0867 0.8410 0.033 Uiso 1 1 calc R

loop_
_atom_site_aniso_label
_atom_site_aniso_U_11
_atom_site_aniso_U_22
_atom_site_aniso_U_33
_atom_site_aniso_U_23
_atom_site_aniso_U_13
_atom_site_aniso_U_12
S1 0.0332(6) 0.0275(5) 0.0319(5) 0.0002(5) 0.0034(5) -0.0009(5)
S2 0.0404(7) 0.0306(5) 0.0347(6) -0.0090(5) -0.0056(6) 0.0058(5)
N1 0.027(2) 0.0280(18) 0.0249(17) -0.0018(15) -0.0009(16) 0.0051(15)
O1 0.046(2) 0.0325(15) 0.0462(17) 0.0071(17) 0.0037(17) -0.0018(14)
O2 0.0337(18) 0.0325(16) 0.0303(15) 0.0000(13) 0.0041(14) -0.0012(13)
O3 0.0308(17) 0.0431(16) 0.0250(14) 0.0009(14) -0.0008(15) 0.0058(14)
O4 0.0251(18) 0.0436(18) 0.0335(16) -0.0018(14) 0.0030(14) 0.0022(15)
O5 0.0362(19) 0.0298(15) 0.0280(15) -0.0058(13) 0.0091(14) -0.0046(14)
C1 0.035(3) 0.029(2) 0.028(2) -0.0012(19) -0.003(2) 0.001(2)
C2 0.028(3) 0.023(2) 0.034(2) -0.0023(18) -0.0004(19) 0.0010(18)
C3 0.019(2) 0.029(2) 0.031(2) 0.0000(18) 0.0037(18) 0.0005(18)
C4 0.028(3) 0.022(2) 0.035(2) 0.0021(18) -0.001(2) -0.0046(18)
C5 0.030(3) 0.027(2) 0.034(2) 0.0020(18) -0.006(2) -0.0028(19)
C6 0.039(3) 0.031(2) 0.047(3) 0.000(2) 0.006(3) 0.0018(19)
C7 0.022(2) 0.021(2) 0.056(3) -0.002(2) 0.001(2) 0.0017(19)
C8 0.040(2) 0.0411(18) 0.085(2) 0.0111(19) -0.0018(19) -0.0021(18)
C9 0.0476(19) 0.0497(17) 0.095(2) 0.0170(17) -0.0027(18) -0.0030(16)
C10 0.040(2) 0.0383(19) 0.082(2) 0.0151(19) 0.0014(19) -0.0024(17)
C11 0.027(3) 0.022(2) 0.048(3) 0.0031(19) 0.010(2) 0.0019(18)
C12 0.030(3) 0.026(2) 0.029(2) 0.0046(18) 0.0049(19) 0.0060(19)
C13 0.038(3) 0.032(2) 0.023(2) 0.0004(18) 0.0038(19) 0.010(2)
C14 0.051(3) 0.034(2) 0.041(3) -0.005(2) -0.002(2) 0.011(2)
C15 0.027(3) 0.022(2) 0.032(2) 0.0036(18) 0.0051(19) -0.0009(18)
C16 0.027(2) 0.025(2) 0.026(2) -0.0020(17) 0.0031(19) 0.0020(18)
C17 0.027(2) 0.029(2) 0.0173(18) -0.0015(17) 0.0007(18) 0.0015(18)
C18 0.032(2) 0.0265(19) 0.0245(19) -0.0030(19) -0.001(2) 0.0008(19)
C19 0.023(2) 0.027(2) 0.027(2) -0.0019(19) -0.005(2) -0.0008(17)
C20 0.022(2) 0.026(2) 0.0192(19) 0.0036(16) 0.0035(18) 0.0004(18)
C21 0.031(3) 0.022(2) 0.0206(19) -0.0033(17) 0.0001(18) -0.0043(18)
C22 0.021(2) 0.029(2) 0.027(2) 0.0024(18) -0.0024(18) -0.0026(18)
C23 0.026(2) 0.038(2) 0.024(2) -0.001(2) -0.010(2) 0.0095(18)
C24 0.026(2) 0.037(2) 0.027(2) 0.002(2) -0.0070(18) 0.001(2)
C25 0.029(3) 0.036(2) 0.045(3) 0.008(2) -0.008(2) -0.003(2)
C26 0.025(2) 0.043(2) 0.031(2) 0.016(2) -0.002(2) -0.005(2)
C27 0.028(3) 0.059(3) 0.031(2) 0.005(2) 0.008(2) 0.000(2)
C28 0.030(3) 0.049(3) 0.032(2) -0.010(2) -0.001(2) 0.007(2)
C29 0.040(3) 0.036(3) 0.035(2) -0.009(2) 0.005(2) -0.001(2)
C30 0.041(3) 0.044(3) 0.028(3) -0.0083(19) -0.004(2) -0.006(2)
C31 0.025(2) 0.024(2) 0.025(2) -0.0021(16) -0.0001(18) -0.0057(17)
C32 0.026(2) 0.023(2) 0.034(2) -0.0002(18) 0.0004(19) 0.0050(18)

loop_
_atom_type_symbol
_atom_type_description
_atom_type_scat_dispersion_real
_atom_type_scat_dispersion_imag
_atom_type_scat_source
C C 0.0033 0.0016 'International Tables Vol C Tables 4.2.6.8 and 6.1.1.4'
H H 0.0000 0.0000 'International Tables Vol C Tables 4.2.6.8 and 6.1.1.4'
N N 0.0061 0.0033 'International Tables Vol C Tables 4.2.6.8 and 6.1.1.4'
O O 0.0106 0.0060 'International Tables Vol C Tables 4.2.6.8 and 6.1.1.4'
S S 0.1246 0.1234 'International Tables Vol C Tables 4.2.6.8 and 6.1.1.4'

loop_
_geom_angle_atom_site_label_1
_geom_angle_atom_site_label_2
_geom_angle_atom_site_label_3
_geom_angle
C5 S1 C2 91.7(2)
C13 S2 C16 93.5(2)
C20 N1 C23 120.6(3)
C20 N1 C32 121.0(3)
C23 N1 C32 118.4(3)
C25 O2 C24 112.7(3)
C26 O3 C27 113.5(3)
C29 O4 C28 112.6(3)
C30 O5 C31 115.1(3)
O1 C1 C2 125.0(4)
O1 C1 H1 117.5
C2 C1 H1 117.5
C3 C2 C1 127.9(4)
C3 C2 S1 110.3(3)
C1 C2 S1 121.8(3)
C2 C3 C4 114.5(4)
C2 C3 H3 122.8
C4 C3 H3 122.8
C5 C4 C3 111.9(3)
C5 C4 C7 125.9(4)
C3 C4 C7 122.2(4)
C4 C5 C6 128.6(4)
C4 C5 S1 111.6(3)
C6 C5 S1 119.7(3)
C5 C6 H6A 109.5
C5 C6 H6B 109.5
H6A C6 H6B 109.5
C5 C6 H6C 109.5
H6A C6 H6C 109.5
H6B C6 H6C 109.5
C11 C7 C4 128.2(4)
C11 C7 C8 111.1(4)
C4 C7 C8 120.7(4)
C9 C8 C7 105.7(4)
C9 C8 H8A 110.6
C7 C8 H8A 110.6
C9 C8 H8B 110.6
C7 C8 H8B 110.6
H8A C8 H8B 108.7
C8 C9 C10 106.7(4)
C8 C9 H9A 110.4
C10 C9 H9A 110.4
C8 C9 H9B 110.4
C10 C9 H9B 110.4
H9A C9 H9B 108.6
C11 C10 C9 103.4(4)
C11 C10 H10A 111.1
C9 C10 H10A 111.1
C11 C10 H10B 111.1
C9 C10 H10B 111.1
H10A C10 H10B 109.0
C7 C11 C12 129.5(4)
C7 C11 C10 110.3(4)
C12 C11 C10 120.2(4)
C13 C12 C15 112.9(4)
C13 C12 C11 125.5(4)
C15 C12 C11 121.6(4)
C12 C13 C14 129.3(4)
C12 C13 S2 110.0(3)
C14 C13 S2 120.8(3)
C13 C14 H14A 109.5
C13 C14 H14B 109.5
H14A C14 H14B 109.5
C13 C14 H14C 109.5
H14A C14 H14C 109.5
H14B C14 H14C 109.5
C16 C15 C12 114.4(4)
C16 C15 H15 122.8
C12 C15 H15 122.8
C15 C16 C17 130.5(4)
C15 C16 S2 109.2(3)
C17 C16 S2 120.2(3)
C18 C17 C22 116.1(3)
C18 C17 C16 123.2(3)
C22 C17 C16 120.7(4)
C19 C18 C17 123.1(4)
C19 C18 H18 118.4
C17 C18 H18 118.4
C18 C19 C20 121.0(4)
C18 C19 H19 119.5
C20 C19 H19 119.5
N1 C20 C21 121.3(3)
N1 C20 C19 122.0(3)
C21 C20 C19 116.7(3)
C22 C21 C20 121.1(3)
C22 C21 H21 119.4
C20 C21 H21 119.4
C21 C22 C17 122.0(4)
C21 C22 H22 119.0
C17 C22 H22 119.0
N1 C23 C24 114.3(3)
N1 C23 H23A 108.7
C24 C23 H23A 108.7
N1 C23 H23B 108.7
C24 C23 H23B 108.7
H23A C23 H23B 107.6
O2 C24 C23 107.0(3)
O2 C24 H24A 110.3
C23 C24 H24A 110.3
O2 C24 H24B 110.3
C23 C24 H24B 110.3
H24A C24 H24B 108.6
O2 C25 C26 108.8(3)
O2 C25 H25A 109.9
C26 C25 H25A 109.9
O2 C25 H25B 109.9
C26 C25 H25B 109.9
H25A C25 H25B 108.3
O3 C26 C25 108.2(3)
O3 C26 H26A 110.1
C25 C26 H26A 110.1
O3 C26 H26B 110.1
C25 C26 H26B 110.1
H26A C26 H26B 108.4
O3 C27 C28 112.5(3)
O3 C27 H27A 109.1
C28 C27 H27A 109.1
O3 C27 H27B 109.1
C28 C27 H27B 109.1
H27A C27 H27B 107.8
O4 C28 C27 110.5(3)
O4 C28 H28A 109.5
C27 C28 H28A 109.5
O4 C28 H28B 109.5
C27 C28 H28B 109.5
H28A C28 H28B 108.1
O4 C29 C30 109.6(3)
O4 C29 H29A 109.8
C30 C29 H29A 109.8
O4 C29 H29B 109.8
C30 C29 H29B 109.8
H29A C29 H29B 108.2
O5 C30 C29 113.6(4)
O5 C30 H30A 108.8
C29 C30 H30A 108.8
O5 C30 H30B 108.8
C29 C30 H30B 108.8
H30A C30 H30B 107.7
O5 C31 C32 106.1(3)
O5 C31 H31A 110.5
C32 C31 H31A 110.5
O5 C31 H31B 110.5
C32 C31 H31B 110.5
H31A C31 H31B 108.7
N1 C32 C31 114.3(3)
N1 C32 H32A 108.7
C31 C32 H32A 108.7
N1 C32 H32B 108.7
C31 C32 H32B 108.7
H32A C32 H32B 107.6

loop_
_geom_bond_atom_site_label_1
_geom_bond_atom_site_label_2
_geom_bond_distance
S1 C5 1.726(4)
S1 C2 1.735(4)
S2 C13 1.722(4)
S2 C16 1.751(4)
N1 C20 1.381(5)
N1 C23 1.452(5)
N1 C32 1.462(5)
O1 C1 1.208(5)
O2 C25 1.424(5)
O2 C24 1.429(5)
O3 C26 1.418(5)
O3 C27 1.435(5)
O4 C29 1.420(5)
O4 C28 1.422(5)
O5 C30 1.410(5)
O5 C31 1.443(4)
C1 C2 1.452(5)
C1 H1 0.9500
C2 C3 1.362(5)
C3 C4 1.407(5)
C3 H3 0.9500
C4 C5 1.373(6)
C4 C7 1.473(5)
C5 C6 1.503(5)
C6 H6A 0.9800
C6 H6B 0.9800
C6 H6C 0.9800
C7 C11 1.346(6)
C7 C8 1.504(6)
C8 C9 1.464(6)
C8 H8A 0.9900
C8 H8B 0.9900
C9 C10 1.543(7)
C9 H9A 0.9900
C9 H9B 0.9900
C10 C11 1.518(6)
C10 H10A 0.9900
C10 H10B 0.9900
C11 C12 1.472(6)
C12 C13 1.383(6)
C12 C15 1.430(5)
C13 C14 1.492(5)
C14 H14A 0.9800
C14 H14B 0.9800
C14 H14C 0.9800
C15 C16 1.359(5)
C15 H15 0.9500
C16 C17 1.462(5)
C17 C18 1.394(5)
C17 C22 1.403(5)
C18 C19 1.371(5)
C18 H18 0.9500
C19 C20 1.415(5)
C19 H19 0.9500
C20 C21 1.405(5)
C21 C22 1.391(5)
C21 H21 0.9500
C22 H22 0.9500
C23 C24 1.516(5)
C23 H23A 0.9900
C23 H23B 0.9900
C24 H24A 0.9900
C24 H24B 0.9900
C25 C26 1.484(6)
C25 H25A 0.9900
C25 H25B 0.9900
C26 H26A 0.9900
C26 H26B 0.9900
C27 C28 1.497(6)
C27 H27A 0.9900
C27 H27B 0.9900
C28 H28A 0.9900
C28 H28B 0.9900
C29 C30 1.500(6)
C29 H29A 0.9900
C29 H29B 0.9900
C30 H30A 0.9900
C30 H30B 0.9900
C31 C32 1.497(5)
C31 H31A 0.9900
C31 H31B 0.9900
C32 H32A 0.9900
C32 H32B 0.9900

loop_
_geom_torsion_atom_site_label_1
_geom_torsion_atom_site_label_2
_geom_torsion_atom_site_label_3
_geom_torsion_atom_site_label_4
_geom_torsion
O1 C1 C2 C3 -175.1(4)
O1 C1 C2 S1 3.4(6)
C5 S1 C2 C3 0.8(3)
C5 S1 C2 C1 -177.8(3)
C1 C2 C3 C4 179.0(4)
S1 C2 C3 C4 0.4(5)
C2 C3 C4 C5 -1.8(5)
C2 C3 C4 C7 179.2(4)
C3 C4 C5 C6 -174.5(4)
C7 C4 C5 C6 4.4(7)
C3 C4 C5 S1 2.4(5)
C7 C4 C5 S1 -178.7(3)
C2 S1 C5 C4 -1.9(3)
C2 S1 C5 C6 175.4(4)
C5 C4 C7 C11 51.4(7)
C3 C4 C7 C11 -129.7(5)
C5 C4 C7 C8 -131.3(5)
C3 C4 C7 C8 47.5(6)
C11 C7 C8 C9 -11.1(6)
C4 C7 C8 C9 171.2(4)
C7 C8 C9 C10 16.4(6)
C8 C9 C10 C11 -15.7(6)
C4 C7 C11 C12 -0.3(8)
C8 C7 C11 C12 -177.8(4)
C4 C7 C11 C10 178.3(4)
C8 C7 C11 C10 0.8(6)
C9 C10 C11 C7 9.2(6)
C9 C10 C11 C12 -172.1(4)
C7 C11 C12 C13 49.7(7)
C10 C11 C12 C13 -128.8(5)
C7 C11 C12 C15 -132.4(5)
C10 C11 C12 C15 49.1(6)
C15 C12 C13 C14 -179.8(4)
C11 C12 C13 C14 -1.7(7)
C15 C12 C13 S2 0.3(4)
C11 C12 C13 S2 178.4(3)
C16 S2 C13 C12 0.4(3)
C16 S2 C13 C14 -179.5(3)
C13 C12 C15 C16 -1.2(5)
C11 C12 C15 C16 -179.4(4)
C12 C15 C16 C17 -176.6(4)
C12 C15 C16 S2 1.5(5)
C13 S2 C16 C15 -1.1(3)
C13 S2 C16 C17 177.2(3)
C15 C16 C17 C18 179.0(4)
S2 C16 C17 C18 1.1(5)
C15 C16 C17 C22 2.0(7)
S2 C16 C17 C22 -175.9(3)
C22 C17 C18 C19 0.5(6)
C16 C17 C18 C19 -176.6(4)
C17 C18 C19 C20 -0.2(6)
C23 N1 C20 C21 176.9(4)
C32 N1 C20 C21 -2.5(5)
C23 N1 C20 C19 -3.5(5)
C32 N1 C20 C19 177.1(3)
C18 C19 C20 N1 -179.1(4)
C18 C19 C20 C21 0.5(6)
N1 C20 C21 C22 178.3(3)
C19 C20 C21 C22 -1.3(6)
C20 C21 C22 C17 1.8(6)
C18 C17 C22 C21 -1.3(6)
C16 C17 C22 C21 175.9(4)
C20 N1 C23 C24 -75.6(5)
C32 N1 C23 C24 103.8(4)
C25 O2 C24 C23 174.1(3)
N1 C23 C24 O2 -68.4(4)
C24 O2 C25 C26 -169.3(3)
C27 O3 C26 C25 175.7(3)
O2 C25 C26 O3 -65.4(4)
C26 O3 C27 C28 -100.1(4)
C29 O4 C28 C27 177.3(3)
O3 C27 C28 O4 62.8(5)
C28 O4 C29 C30 161.8(3)
C31 O5 C30 C29 89.4(4)
O4 C29 C30 O5 -76.8(4)
C30 O5 C31 C32 175.9(3)
C20 N1 C32 C31 85.1(4)
C23 N1 C32 C31 -94.3(4)
O5 C31 C32 N1 -175.2(3)
